data_7157643
loop_
_publ_author_name
'Tanaka, Kenta'
'Asada, Yosuke'
'Hoshino, Yujiro'
'Honda, Kiyoshi'

_publ_section_title
;
 Visible-light-induced [4 + 2] cycloaddition of pentafulvenes by organic
 photoredox catalysis.
;
_journal_issue 40
_journal_name_full 'Organic &amp; biomolecular chemistry'
_journal_page_first 8074
_journal_page_last 8078
_journal_paper_doi 10.1039/d0ob01151g
_journal_volume 18
_journal_year 2020
_chemical_formula_moiety 'C33 H24 Cl2 O4'
_chemical_formula_sum 'C33 H24 Cl2 O4'
_chemical_formula_weight 555.42
_chemical_name_systematic
(5aS*,8aR*,9R*)-8-(Bis(4-chlorophenyl)methylene)-9-(4-methoxyphenyl)-5a,8,8a,9-tetrahydrocyclopenta[b][1,3]dioxolo[4,5-g]chromene
_space_group_crystal_system monoclinic
_space_group_IT_number 14
_space_group_name_Hall '-P 2ybc'
_space_group_name_H-M_alt 'P 1 21/c 1'
_atom_sites_solution_hydrogens geom
_atom_sites_solution_primary dual
_audit_creation_date 2019-12-24
_audit_creation_method
;
Olex2 1.2
(compiled 2018.05.29 svn.r3508 for OlexSys, GUI svn.r5506)
;
_audit_update_record
;
2020-01-16 deposited with the CCDC.	2020-08-05 downloaded from the CCDC.
;
_cell_angle_alpha 90
_cell_angle_beta 110.126(2)
_cell_angle_gamma 90
_cell_formula_units_Z 4
_cell_length_a 15.2283(2)
_cell_length_b 9.87460(10)
_cell_length_c 18.4264(2)
_cell_measurement_reflns_used 10771
_cell_measurement_temperature 123
_cell_measurement_theta_max 72.8310
_cell_measurement_theta_min 4.9710
_cell_volume 2601.65(6)
_computing_cell_refinement 'CrysAlisPro 1.171.39.46e (Rigaku OD, 2018)'
_computing_data_collection 'CrysAlisPro 1.171.39.46e (Rigaku OD, 2018)'
_computing_data_reduction 'CrysAlisPro 1.171.39.46e (Rigaku OD, 2018)'
_computing_molecular_graphics 'Olex2 (Dolomanov et al., 2009)'
_computing_publication_material 'Olex2 (Dolomanov et al., 2009)'
_computing_structure_refinement 'ShelXL (Sheldrick, 2015)'
_computing_structure_solution 'ShelXT (Sheldrick, 2015)'
_diffrn_ambient_temperature 123
_diffrn_detector 'CCD plate'
_diffrn_measured_fraction_theta_full 0.997
_diffrn_measured_fraction_theta_max 0.970
_diffrn_measurement_details
;
List of Runs (angles in degrees, time in seconds):

  # Type    Start    End  Width  t~exp~   \w     \q     \k     \f   Frames
#--------------------------------------------------------------------------
  1  \w    -10.00  17.00   0.50    0.77    --    0.00  19.00-150.00   54
  2  \w    -61.00  17.00   0.50    0.77    --    0.00 -57.00 -90.00  156
  3  \w    -73.00 -40.00   0.50    0.77    --    0.00 -19.00 150.00   66
  4  \w    -21.00  60.00   0.50    0.77    --    0.00  57.00 -90.00  162
  5  \w     11.00  55.00   0.50    3.07    --   91.80 -61.00-180.00   88
  6  \w     72.00 135.00   0.50    3.07    --   91.80  61.00 -30.00  126
  7  \w     63.00 102.00   0.50    3.07    --   91.80 -82.00 150.00   78
  8  \w     56.00 105.00   0.50    3.07    --   91.80 -30.00 -60.00   98
  9  \w     20.00  46.00   0.50    3.07    --   91.80 -30.00 -60.00   52
 10  \w      4.00 108.00   0.50    3.07    --   91.80 -82.00-120.00  208
 11  \w      2.00 109.00   0.50    3.07    --   91.80 -61.00-120.00  214
 12  \w     64.00 106.00   0.50    3.07    --   91.80 -82.00 120.00   84
 13  \w      3.00 105.00   0.50    3.07    --   91.80 -82.00-180.00  204
 14  \w     79.00 128.00   0.50    3.07    --   91.80  15.00  60.00   98
;
_diffrn_measurement_device 'four-circle diffractometer'
_diffrn_measurement_device_type 'XtaLAB AFC12 (RINC): Kappa dual home/near'
_diffrn_measurement_method '\w scans'
_diffrn_orient_matrix_type 'CrysAlisPro convention (1999,Acta A55,543-557)'
_diffrn_orient_matrix_UB_11 0.0923152000
_diffrn_orient_matrix_UB_12 0.0774839000
_diffrn_orient_matrix_UB_13 0.0148960000
_diffrn_orient_matrix_UB_21 -0.0535662000
_diffrn_orient_matrix_UB_22 0.1352522000
_diffrn_orient_matrix_UB_23 -0.0124118000
_diffrn_orient_matrix_UB_31 0.0145082000
_diffrn_orient_matrix_UB_32 0.0060866000
_diffrn_orient_matrix_UB_33 0.0869437000
_diffrn_radiation_monochromator mirror
_diffrn_radiation_probe x-ray
_diffrn_radiation_type CuK\a
_diffrn_radiation_wavelength 1.54184
_diffrn_reflns_av_R_equivalents 0.0443
_diffrn_reflns_av_unetI/netI 0.0362
_diffrn_reflns_Laue_measured_fraction_full 0.997
_diffrn_reflns_Laue_measured_fraction_max 0.970
_diffrn_reflns_limit_h_max 18
_diffrn_reflns_limit_h_min -18
_diffrn_reflns_limit_k_max 11
_diffrn_reflns_limit_k_min -12
_diffrn_reflns_limit_l_max 22
_diffrn_reflns_limit_l_min -17
_diffrn_reflns_number 16717
_diffrn_reflns_point_group_measured_fraction_full 0.997
_diffrn_reflns_point_group_measured_fraction_max 0.970
_diffrn_reflns_theta_full 67.684
_diffrn_reflns_theta_max 73.436
_diffrn_reflns_theta_min 4.982
_diffrn_source 'micro-focus sealed X-ray tube'
_diffrn_source_type 'Rigaku (Cu) X-ray Source'
_exptl_absorpt_coefficient_mu 2.564
_exptl_absorpt_correction_T_max 1.00000
_exptl_absorpt_correction_T_min 0.73111
_exptl_absorpt_correction_type multi-scan
_exptl_absorpt_process_details
;
CrysAlisPro 1.171.39.46e (Rigaku Oxford Diffraction, 2018)
Empirical absorption correction using spherical harmonics,
 implemented in SCALE3 ABSPACK scaling algorithm.
;
_exptl_crystal_colour 'metallic colourless'
_exptl_crystal_colour_lustre metallic
_exptl_crystal_colour_primary colourless
_exptl_crystal_density_diffrn 1.418
_exptl_crystal_description block
_exptl_crystal_F_000 1152
_exptl_crystal_size_max 0.2
_exptl_crystal_size_mid 0.2
_exptl_crystal_size_min 0.2
_refine_diff_density_max 0.256
_refine_diff_density_min -0.356
_refine_diff_density_rms 0.059
_refine_ls_extinction_method none
_refine_ls_goodness_of_fit_ref 1.031
_refine_ls_hydrogen_treatment constr
_refine_ls_matrix_type full
_refine_ls_number_parameters 353
_refine_ls_number_reflns 5075
_refine_ls_number_restraints 0
_refine_ls_restrained_S_all 1.031
_refine_ls_R_factor_all 0.0365
_refine_ls_R_factor_gt 0.0348
_refine_ls_shift/su_max 0.001
_refine_ls_shift/su_mean 0.000
_refine_ls_structure_factor_coef Fsqd
_refine_ls_weighting_details 'w=1/[\s^2^(Fo^2^)+(0.0448P)^2^+1.1200P] where P=(Fo^2^+2Fc^2^)/3'
_refine_ls_weighting_scheme calc
_refine_ls_wR_factor_gt 0.0912
_refine_ls_wR_factor_ref 0.0925
_reflns_Friedel_coverage 0.000
_reflns_number_gt 4755
_reflns_number_total 5075
_reflns_threshold_expression 'I > 2\s(I)'
_cod_data_source_file d0ob01151g2.cif
_cod_data_source_block exp_642
_cod_depositor_comments 'Adding full bibliography for 7157642--7157643.cif.'
_cod_database_code 7157643
_shelx_shelxl_version_number 2017/1
_shelx_space_group_comment
;
The symmetry employed for this shelxl refinement is uniquely defined
by the following loop, which should always be used as a source of
symmetry information in preference to the above space-group names.
They are only intended as comments.
;
_shelx_estimated_absorpt_t_max 0.628
_shelx_estimated_absorpt_t_min 0.628
_reflns_odcompleteness_completeness 99.68
_reflns_odcompleteness_iscentric 1
_reflns_odcompleteness_theta 66.97
_olex2_refinement_description
;
1. Fixed Uiso
 At 1.2 times of:
  All C(H) groups, All C(H,H) groups
 At 1.5 times of:
  All C(H,H,H) groups
2.a Ternary CH refined with riding coordinates:
 C00C(H00C), C00R(H00R), C010(H010)
2.b Secondary CH2 refined with riding coordinates:
 C011(H01A,H01B)
2.c Aromatic/amide H refined with riding coordinates:
 C007(H007), C00B(H00B), C00E(H00E), C00H(H00H), C00J(H00J), C00O(H00O),
 C00P(H00P), C00Q(H00Q), C00S(H00S), C00T(H00T), C00U(H00U), C00V(H00V),
 C00X(H00X), C00Y(H00Y), C00Z(H00Z), C012(H012)
2.d Idealised Me refined as rotating group:
 C013(H01C,H01D,H01E)
;
_olex2_submission_special_instructions 'No special instructions were received'
_oxdiff_exptl_absorpt_empirical_details
;
Empirical correction (ABSPACK) includes:
- Absorption correction using spherical harmonics
- Frame scaling
;
_oxdiff_exptl_absorpt_empirical_full_max 3.219
_oxdiff_exptl_absorpt_empirical_full_min 0.332

loop_
_space_group_symop_operation_xyz
'x, y, z'
'-x, y+1/2, -z+1/2'
'-x, -y, -z'
'x, -y-1/2, z-1/2'

loop_
_atom_site_label
_atom_site_type_symbol
_atom_site_fract_x
_atom_site_fract_y
_atom_site_fract_z
_atom_site_U_iso_or_equiv
_atom_site_adp_type
_atom_site_occupancy
_atom_site_site_symmetry_order
_atom_site_calc_flag
_atom_site_refinement_flags_posn
_atom_site_refinement_flags_adp
_atom_site_refinement_flags_occupancy
_atom_site_disorder_assembly
_atom_site_disorder_group
Cl01 Cl 1.04720(2) -0.10951(4) 0.62778(2) 0.02910(11) Uani 1 1 d . . . . .
Cl02 Cl 0.37147(2) 0.07557(4) 0.57396(2) 0.03274(11) Uani 1 1 d . . . . .
O003 O 0.72564(7) 0.79388(10) 0.63086(5) 0.0228(2) Uani 1 1 d . . . . .
O004 O 0.93173(7) 0.91554(11) 0.88881(6) 0.0258(2) Uani 1 1 d . . . . .
O005 O 0.29407(7) 0.72589(11) 0.63376(6) 0.0271(2) Uani 1 1 d . . . . .
O006 O 0.89022(7) 0.72566(11) 0.94290(6) 0.0283(2) Uani 1 1 d . . . . .
C007 C 0.98115(10) 0.10516(15) 0.68524(8) 0.0223(3) Uani 1 1 d . . . . .
H007 H 1.038643 0.103392 0.727419 0.027 Uiso 1 1 calc R . . . .
C008 C 0.86740(9) 0.83958(15) 0.83132(8) 0.0212(3) Uani 1 1 d . . . . .
C009 C 0.74218(9) 0.65509(14) 0.74046(8) 0.0193(3) Uani 1 1 d . . . . .
C00A C 0.76649(9) 0.77133(15) 0.70932(8) 0.0206(3) Uani 1 1 d . . . . .
C00B C 0.83016(10) 0.86742(14) 0.75364(8) 0.0215(3) Uani 1 1 d . . . . .
H00B H 0.846436 0.946242 0.731550 0.026 Uiso 1 1 calc R . . . .
C00C C 0.67050(9) 0.56136(14) 0.68664(8) 0.0194(3) Uani 1 1 d . . . . .
H00C H 0.678992 0.470349 0.711927 0.023 Uiso 1 1 calc R . . . .
C00D C 0.56989(10) 0.60621(15) 0.67340(8) 0.0202(3) Uani 1 1 d . . . . .
C00E C 0.91285(10) 0.20084(15) 0.68239(8) 0.0215(3) Uani 1 1 d . . . . .
H00E H 0.924271 0.265233 0.722900 0.026 Uiso 1 1 calc R . . . .
C00F C 0.75177(9) 0.30236(15) 0.61603(7) 0.0199(3) Uani 1 1 d . . . . .
C00G C 0.76413(9) 0.43734(15) 0.61520(7) 0.0199(3) Uani 1 1 d . . . . .
C00H C 0.49957(10) 0.19108(16) 0.52257(8) 0.0240(3) Uani 1 1 d . . . . .
H00H H 0.451937 0.192896 0.473097 0.029 Uiso 1 1 calc R . . . .
C00I C 0.65833(9) 0.24169(14) 0.60557(8) 0.0195(3) Uani 1 1 d . . . . .
C00J C 0.49753(10) 0.51261(15) 0.64500(8) 0.0232(3) Uani 1 1 d . . . . .
H00J H 0.512115 0.422753 0.634624 0.028 Uiso 1 1 calc R . . . .
C00K C 0.82782(9) 0.20364(14) 0.62093(8) 0.0199(3) Uani 1 1 d . . . . .
C00L C 0.38278(9) 0.67866(15) 0.64634(7) 0.0213(3) Uani 1 1 d . . . . .
C00M C 0.84307(10) 0.72548(15) 0.86347(8) 0.0216(3) Uani 1 1 d . . . . .
C00N C 0.48327(10) 0.13311(15) 0.58493(8) 0.0218(3) Uani 1 1 d . . . . .
C00O C 0.78131(9) 0.63081(15) 0.82014(8) 0.0207(3) Uani 1 1 d . . . . .
H00O H 0.765738 0.552396 0.843024 0.025 Uiso 1 1 calc R . . . .
C00P C 0.84814(10) 0.50793(15) 0.61411(8) 0.0225(3) Uani 1 1 d . . . . .
H00P H 0.907219 0.465947 0.623850 0.027 Uiso 1 1 calc R . . . .
C00Q C 0.55314(10) 0.12361(15) 0.65671(8) 0.0236(3) Uani 1 1 d . . . . .
H00Q H 0.541201 0.081554 0.698751 0.028 Uiso 1 1 calc R . . . .
C00R C 0.68958(9) 0.54450(14) 0.60877(8) 0.0201(3) Uani 1 1 d . . . . .
H00R H 0.630269 0.519585 0.566435 0.024 Uiso 1 1 calc R . . . .
C00S C 0.64057(10) 0.17639(15) 0.66613(8) 0.0228(3) Uani 1 1 d . . . . .
H00S H 0.689324 0.167962 0.714721 0.027 Uiso 1 1 calc R . . . .
C00T C 0.58670(10) 0.24652(16) 0.53356(8) 0.0230(3) Uani 1 1 d . . . . .
H00T H 0.598090 0.288724 0.491321 0.028 Uiso 1 1 calc R . . . .
C00U C 0.83097(10) 0.63879(16) 0.59769(8) 0.0243(3) Uani 1 1 d . . . . .
H00U H 0.876305 0.701589 0.593615 0.029 Uiso 1 1 calc R . . . .
C00V C 0.45433(10) 0.77196(15) 0.67645(8) 0.0238(3) Uani 1 1 d . . . . .
H00V H 0.439958 0.861204 0.688058 0.029 Uiso 1 1 calc R . . . .
C00W C 0.96369(10) 0.01272(15) 0.62547(8) 0.0215(3) Uani 1 1 d . . . . .
C00X C 0.40448(10) 0.54702(16) 0.63139(8) 0.0231(3) Uani 1 1 d . . . . .
H00X H 0.356421 0.481407 0.612144 0.028 Uiso 1 1 calc R . . . .
C00Y C 0.81306(10) 0.10845(16) 0.56217(9) 0.0268(3) Uani 1 1 d . . . . .
H00Y H 0.755304 0.108590 0.520266 0.032 Uiso 1 1 calc R . . . .
C00Z C 0.54617(10) 0.73618(15) 0.68967(8) 0.0229(3) Uani 1 1 d . . . . .
H00Z H 0.594152 0.801446 0.710269 0.027 Uiso 1 1 calc R . . . .
C010 C 0.73115(10) 0.67519(15) 0.58636(8) 0.0220(3) Uani 1 1 d . . . . .
H010 H 0.697578 0.694435 0.530334 0.026 Uiso 1 1 calc R . . . .
C011 C 0.96140(11) 0.82566(16) 0.95424(8) 0.0270(3) Uani 1 1 d . . . . .
H01A H 1.021433 0.782096 0.958205 0.032 Uiso 1 1 calc R . . . .
H01B H 0.970298 0.876647 1.002514 0.032 Uiso 1 1 calc R . . . .
C012 C 0.88030(11) 0.01383(16) 0.56329(9) 0.0274(3) Uani 1 1 d . . . . .
H012 H 0.869652 -0.049307 0.522250 0.033 Uiso 1 1 calc R . . . .
C013 C 0.21952(11) 0.63218(19) 0.60371(11) 0.0363(4) Uani 1 1 d . . . . .
H01C H 0.217580 0.601232 0.552643 0.055 Uiso 1 1 calc GR . . . .
H01D H 0.160197 0.676288 0.599114 0.055 Uiso 1 1 calc GR . . . .
H01E H 0.229370 0.554382 0.638633 0.055 Uiso 1 1 calc GR . . . .

loop_
_atom_site_aniso_label
_atom_site_aniso_U_11
_atom_site_aniso_U_22
_atom_site_aniso_U_33
_atom_site_aniso_U_23
_atom_site_aniso_U_13
_atom_site_aniso_U_12
Cl01 0.02255(18) 0.0250(2) 0.0370(2) -0.00019(14) 0.00679(15) 0.00650(14)
Cl02 0.01847(18) 0.0388(2) 0.0371(2) 0.00575(15) 0.00457(15) -0.00651(15)
O003 0.0255(5) 0.0206(5) 0.0199(5) 0.0029(4) 0.0049(4) 0.0035(4)
O004 0.0218(5) 0.0255(5) 0.0258(5) -0.0013(4) 0.0028(4) -0.0051(4)
O005 0.0161(5) 0.0324(6) 0.0297(5) 0.0000(4) 0.0038(4) 0.0023(4)
O006 0.0270(5) 0.0326(6) 0.0202(5) 0.0014(4) 0.0014(4) -0.0088(5)
C007 0.0169(7) 0.0256(7) 0.0208(7) 0.0022(5) 0.0019(5) -0.0010(6)
C008 0.0150(6) 0.0213(7) 0.0258(7) -0.0035(5) 0.0052(5) -0.0010(5)
C009 0.0135(6) 0.0203(7) 0.0231(7) 0.0003(5) 0.0050(5) 0.0021(5)
C00A 0.0177(6) 0.0212(7) 0.0210(7) 0.0019(5) 0.0044(5) 0.0039(5)
C00B 0.0202(7) 0.0178(7) 0.0267(7) 0.0022(5) 0.0083(5) 0.0012(5)
C00C 0.0171(6) 0.0202(7) 0.0196(6) 0.0008(5) 0.0045(5) 0.0006(5)
C00D 0.0179(7) 0.0230(7) 0.0185(6) 0.0015(5) 0.0047(5) 0.0004(5)
C00E 0.0208(7) 0.0235(7) 0.0182(6) -0.0026(5) 0.0040(5) -0.0018(6)
C00F 0.0162(6) 0.0244(7) 0.0161(6) -0.0013(5) 0.0018(5) 0.0005(5)
C00G 0.0164(6) 0.0240(7) 0.0176(6) -0.0014(5) 0.0037(5) 0.0007(5)
C00H 0.0174(7) 0.0314(8) 0.0182(6) -0.0008(6) -0.0003(5) 0.0008(6)
C00I 0.0168(6) 0.0202(7) 0.0189(6) -0.0020(5) 0.0029(5) 0.0013(5)
C00J 0.0221(7) 0.0217(7) 0.0247(7) -0.0015(5) 0.0067(5) -0.0007(6)
C00K 0.0166(6) 0.0203(7) 0.0212(6) 0.0006(5) 0.0043(5) -0.0004(5)
C00L 0.0159(6) 0.0306(8) 0.0162(6) 0.0045(5) 0.0038(5) 0.0035(6)
C00M 0.0181(7) 0.0260(7) 0.0186(6) 0.0013(5) 0.0037(5) 0.0012(6)
C00N 0.0168(7) 0.0216(7) 0.0246(7) -0.0020(5) 0.0041(5) -0.0012(5)
C00O 0.0168(6) 0.0216(7) 0.0233(7) 0.0026(5) 0.0063(5) 0.0001(5)
C00P 0.0174(7) 0.0267(8) 0.0225(7) -0.0021(5) 0.0059(5) -0.0002(6)
C00Q 0.0255(7) 0.0245(7) 0.0191(7) 0.0017(5) 0.0054(5) -0.0031(6)
C00R 0.0160(6) 0.0223(7) 0.0203(6) -0.0001(5) 0.0038(5) 0.0014(5)
C00S 0.0200(7) 0.0251(7) 0.0180(6) 0.0004(5) -0.0005(5) -0.0017(6)
C00T 0.0207(7) 0.0300(8) 0.0166(6) 0.0021(5) 0.0043(5) 0.0001(6)
C00U 0.0223(7) 0.0255(7) 0.0267(7) 0.0000(6) 0.0105(6) -0.0024(6)
C00V 0.0224(7) 0.0223(7) 0.0256(7) 0.0006(5) 0.0068(6) 0.0020(6)
C00W 0.0184(7) 0.0194(7) 0.0261(7) 0.0021(5) 0.0070(5) 0.0020(5)
C00X 0.0183(7) 0.0276(8) 0.0215(7) -0.0018(5) 0.0042(5) -0.0045(6)
C00Y 0.0189(7) 0.0282(8) 0.0255(7) -0.0060(6) -0.0023(6) 0.0024(6)
C00Z 0.0192(7) 0.0222(7) 0.0252(7) -0.0004(5) 0.0048(5) -0.0013(6)
C010 0.0232(7) 0.0216(7) 0.0202(6) 0.0008(5) 0.0061(5) 0.0020(6)
C011 0.0242(7) 0.0299(8) 0.0224(7) -0.0007(6) 0.0022(6) -0.0066(6)
C012 0.0240(7) 0.0252(8) 0.0275(7) -0.0076(6) 0.0018(6) 0.0020(6)
C013 0.0162(7) 0.0453(10) 0.0419(9) -0.0062(8) 0.0028(6) -0.0010(7)

loop_
_atom_type_symbol
_atom_type_description
_atom_type_scat_dispersion_real
_atom_type_scat_dispersion_imag
_atom_type_scat_source
C C 0.0181 0.0091 'International Tables Vol C Tables 4.2.6.8 and 6.1.1.4'
H H 0.0000 0.0000 'International Tables Vol C Tables 4.2.6.8 and 6.1.1.4'
Cl Cl 0.3639 0.7018 'International Tables Vol C Tables 4.2.6.8 and 6.1.1.4'
O O 0.0492 0.0322 'International Tables Vol C Tables 4.2.6.8 and 6.1.1.4'

loop_
_geom_angle_atom_site_label_1
_geom_angle_atom_site_label_2
_geom_angle_atom_site_label_3
_geom_angle
_geom_angle_site_symmetry_1
_geom_angle_site_symmetry_3
_geom_angle_publ_flag
C00A O003 C010 111.65(10) . . ?
C008 O004 C011 103.98(11) . . ?
C00L O005 C013 116.93(12) . . ?
C00M O006 C011 104.24(11) . . ?
C00W C007 C00E 118.74(13) . . ?
C00B C008 O004 128.05(13) . . ?
C00B C008 C00M 122.30(13) . . ?
C00M C008 O004 109.64(12) . . ?
C00A C009 C00C 118.01(12) . . ?
C00A C009 C00O 119.75(13) . . ?
C00O C009 C00C 122.19(12) . . ?
O003 C00A C009 118.52(12) . . ?
O003 C00A C00B 118.24(12) . . ?
C009 C00A C00B 123.24(13) . . ?
C008 C00B C00A 115.26(13) . . ?
C009 C00C C00D 112.60(11) . . ?
C009 C00C C00R 110.23(11) . . ?
C00D C00C C00R 112.04(11) . . ?
C00J C00D C00C 119.07(13) . . ?
C00Z C00D C00C 123.45(13) . . ?
C00Z C00D C00J 117.47(13) . . ?
C007 C00E C00K 121.07(13) . . ?
C00G C00F C00I 121.74(12) . . ?
C00G C00F C00K 122.57(13) . . ?
C00K C00F C00I 115.52(12) . . ?
C00F C00G C00P 126.73(13) . . ?
C00F C00G C00R 125.71(13) . . ?
C00P C00G C00R 107.41(12) . . ?
C00N C00H C00T 118.68(12) . . ?
C00S C00I C00F 121.39(12) . . ?
C00S C00I C00T 118.20(13) . . ?
C00T C00I C00F 120.39(12) . . ?
C00X C00J C00D 121.95(14) . . ?
C00E C00K C00F 123.07(12) . . ?
C00Y C00K C00E 118.27(13) . . ?
C00Y C00K C00F 118.66(12) . . ?
O005 C00L C00V 115.71(13) . . ?
O005 C00L C00X 124.83(13) . . ?
C00V C00L C00X 119.45(13) . . ?
C008 C00M O006 109.42(12) . . ?
C00O C00M O006 128.04(13) . . ?
C00O C00M C008 122.54(13) . . ?
C00H C00N Cl02 119.20(11) . . ?
C00H C00N C00Q 121.56(13) . . ?
C00Q C00N Cl02 119.21(11) . . ?
C00M C00O C009 116.90(13) . . ?
C00U C00P C00G 111.16(13) . . ?
C00S C00Q C00N 118.92(13) . . ?
C00G C00R C00C 111.70(11) . . ?
C00G C00R C010 103.65(11) . . ?
C010 C00R C00C 112.07(11) . . ?
C00Q C00S C00I 121.15(12) . . ?
C00H C00T C00I 121.38(13) . . ?
C00P C00U C010 111.90(13) . . ?
C00Z C00V C00L 120.58(14) . . ?
C007 C00W Cl01 119.90(11) . . ?
C007 C00W C012 121.52(13) . . ?
C012 C00W Cl01 118.58(11) . . ?
C00L C00X C00J 119.21(13) . . ?
C012 C00Y C00K 121.64(13) . . ?
C00V C00Z C00D 121.30(14) . . ?
O003 C010 C00R 114.38(11) . . ?
O003 C010 C00U 111.53(12) . . ?
C00U C010 C00R 104.42(11) . . ?
O006 C011 O004 107.47(11) . . ?
C00Y C012 C00W 118.75(14) . . ?

loop_
_geom_bond_atom_site_label_1
_geom_bond_atom_site_label_2
_geom_bond_distance
_geom_bond_site_symmetry_2
_geom_bond_publ_flag
Cl01 C00W 1.7432(14) . ?
Cl02 C00N 1.7393(14) . ?
O003 C00A 1.3813(16) . ?
O003 C010 1.4493(17) . ?
O004 C008 1.3893(17) . ?
O004 C011 1.4390(18) . ?
O005 C00L 1.3714(17) . ?
O005 C013 1.421(2) . ?
O006 C00M 1.3909(17) . ?
O006 C011 1.4275(18) . ?
C007 C00E 1.393(2) . ?
C007 C00W 1.384(2) . ?
C008 C00B 1.374(2) . ?
C008 C00M 1.382(2) . ?
C009 C00A 1.389(2) . ?
C009 C00C 1.5123(19) . ?
C009 C00O 1.4021(19) . ?
C00A C00B 1.401(2) . ?
C00C C00D 1.5316(19) . ?
C00C C00R 1.5677(18) . ?
C00D C00J 1.395(2) . ?
C00D C00Z 1.393(2) . ?
C00E C00K 1.3967(19) . ?
C00F C00G 1.347(2) . ?
C00F C00I 1.4939(19) . ?
C00F C00K 1.4926(19) . ?
C00G C00P 1.4630(19) . ?
C00G C00R 1.5264(19) . ?
C00H C00N 1.381(2) . ?
C00H C00T 1.384(2) . ?
C00I C00S 1.393(2) . ?
C00I C00T 1.3987(18) . ?
C00J C00X 1.393(2) . ?
C00K C00Y 1.392(2) . ?
C00L C00V 1.388(2) . ?
C00L C00X 1.392(2) . ?
C00M C00O 1.371(2) . ?
C00N C00Q 1.3863(19) . ?
C00P C00U 1.332(2) . ?
C00Q C00S 1.384(2) . ?
C00R C010 1.555(2) . ?
C00U C010 1.505(2) . ?
C00V C00Z 1.380(2) . ?
C00W C012 1.387(2) . ?
C00Y C012 1.381(2) . ?
